data_1511899
loop_
_publ_author_name
'Ramachandran, P. Veeraraghavan'
'Nicponski, Daniel'
'Kim, Bomi'

_publ_section_title
;
 Total regio- and diastereocontrol in the aldol reactions of
 dienolborinates.
;
_journal_issue 6
_journal_name_full 'Organic letters'
_journal_page_first 1398
_journal_page_last 1401
_journal_paper_doi 10.1021/ol400381q
_journal_volume 15
_journal_year 2013
_chemical_formula_moiety 'C24 H28 O5'
_chemical_formula_sum 'C24 H28 O5'
_chemical_formula_weight 396.49
_space_group_IT_number 14
_symmetry_cell_setting monoclinic
_symmetry_space_group_name_Hall '-P 2yn'
_symmetry_space_group_name_H-M 'P 1 21/n 1'
_cell_angle_alpha 90.00
_cell_angle_beta 98.985(7)
_cell_angle_gamma 90.00
_cell_formula_units_Z 4
_cell_length_a 7.9353(2)
_cell_length_b 17.7258(4)
_cell_length_c 15.3911(11)
_cell_measurement_reflns_used 21345
_cell_measurement_temperature 200.0(2)
_cell_measurement_theta_max 66
_cell_measurement_theta_min 2
_cell_volume 2138.34(17)
_computing_cell_refinement 'CrystalClear (Rigaku, 2001)'
_computing_data_collection 'CrystalClear(Rigaku, 2001)'
_computing_data_reduction 'CrystalClear (Rigaku, 2001)'
_computing_molecular_graphics
;
    ORTEP (Johnson, 1976)
    PLATON (Spek, 2003)
;
_computing_publication_material 'SHELX97(Sheldrick, 2008) and local programs'
_computing_structure_refinement 'SHELX97 (Sheldrick, 2008)'
_computing_structure_solution
;
 Direct methods (SIR2011, Burla et al., in press)
;
_diffrn_ambient_temperature 200.0(2)
_diffrn_measured_fraction_theta_full 0.9670
_diffrn_measured_fraction_theta_max 0.9670
_diffrn_measurement_details
;
Data were collected on a Rigaku Rapid which has a quarter 
chi circle and a 200 degree curved image plate at a fixed 
distance of 127.4mm.  Strategy was optimized using the 
CrystalClear software.  The completeness is the best 
that can be obtained with this geometry. The missing data are not cusp 
data but mostly high angle data.
;
_diffrn_measurement_device_type Rigaku_Rapid_II
_diffrn_measurement_method \w
_diffrn_radiation_monochromator 'confocal optics'
_diffrn_radiation_type CU-K\a
_diffrn_radiation_wavelength 1.54184
_diffrn_reflns_av_R_equivalents 0.0380
_diffrn_reflns_av_sigmaI/netI 0.0226
_diffrn_reflns_limit_h_max 9
_diffrn_reflns_limit_h_min -8
_diffrn_reflns_limit_k_max 21
_diffrn_reflns_limit_k_min -21
_diffrn_reflns_limit_l_max 18
_diffrn_reflns_limit_l_min -15
_diffrn_reflns_number 21345
_diffrn_reflns_theta_full 66.6
_diffrn_reflns_theta_max 66.58
_diffrn_reflns_theta_min 3.83
_diffrn_standards_number 0
_exptl_absorpt_coefficient_mu 0.691
_exptl_absorpt_correction_T_max 0.9015
_exptl_absorpt_correction_T_min 0.8014
_exptl_absorpt_correction_type multi-scan
_exptl_absorpt_process_details 'CrystalClear (Rigaku, 2001)'
_exptl_crystal_colour colorless
_exptl_crystal_density_diffrn 1.232
_exptl_crystal_density_method 'not measured'
_exptl_crystal_description chunk
_exptl_crystal_F_000 848
_exptl_crystal_size_max 0.20
_exptl_crystal_size_mid 0.20
_exptl_crystal_size_min 0.15
_refine_diff_density_max 0.20
_refine_diff_density_min -0.20
_refine_ls_extinction_coef 0.85E-02
_refine_ls_extinction_method 'SHELXL97 (Sheldrick 2008)'
_refine_ls_goodness_of_fit_ref 1.064
_refine_ls_hydrogen_treatment constr
_refine_ls_matrix_type full
_refine_ls_number_parameters 267
_refine_ls_number_reflns 3650
_refine_ls_number_restraints 0
_refine_ls_R_factor_all 0.043
_refine_ls_R_factor_gt 0.037
_refine_ls_shift/su_max 0.000
_refine_ls_structure_factor_coef Fsqd
_refine_ls_weighting_details 'w=1/[\s^2^(Fo^2^)+(0.0562P)^2^+0.4177P] where P=(Fo^2^+2Fc^2^)/3'
_refine_ls_weighting_scheme calc
_refine_ls_wR_factor_gt 0.096
_refine_ls_wR_factor_ref 0.104
_reflns_number_gt 3160
_reflns_number_total 3650
_reflns_threshold_expression >2.0\s(I)
_cod_data_source_file ol400381q_si_001.cif
_cod_data_source_block KETAL
_cod_depositor_comments
;
The following automatic conversions were performed:

'_refine_ls_weighting_scheme' value 'calc ' changed to 'calc'
according to /home/saulius/struct/CIF-dictionaries/cif_core.dic
dictionary named 'cif_core.dic' version 2.4.2 from 2011-04-26.

Automatic conversion script
Id: cif_fix_values 1891 2012-01-12 08:04:46Z andrius 

The following automatic conversions were performed:

data name '_iucr_refine_instruction_details' was replaced with
'_iucr_refine_instructions_details' as specified in the replacement
file 'data/replacement-values/replacement_tags.lst'.

Automatic conversion script
Id: cif_correct_tags 9268 2022-04-12 08:56:07Z antanas 
;
_cod_database_code 1511899

loop_
_symmetry_equiv_pos_as_xyz
'x, y, z'
'-x+1/2, y+1/2, -z+1/2'
'-x, -y, -z'
'x-1/2, -y-1/2, z-1/2'

loop_
_atom_site_label
_atom_site_fract_x
_atom_site_fract_y
_atom_site_fract_z
_atom_site_U_iso_or_equiv
_atom_site_adp_type
_atom_site_occupancy
_atom_site_symmetry_multiplicity
_atom_site_calc_flag
_atom_site_refinement_flags
O2 0.44290(11) 0.28539(5) 0.51129(6) 0.0332(2) Uani 1 1 d .
O5 0.65689(13) 0.19995(6) 0.50808(7) 0.0426(3) Uani 1 1 d .
O6 0.64458(12) 0.41822(5) 0.50226(6) 0.0371(2) Uani 1 1 d .
O8 0.54918(12) 0.54412(5) 0.36286(7) 0.0413(3) Uani 1 1 d .
O9 0.80488(11) 0.50409(5) 0.33401(6) 0.0343(2) Uani 1 1 d .
C1 0.49685(17) 0.21120(7) 0.53838(9) 0.0327(3) Uani 1 1 d .
C3 0.51787(17) 0.30332(7) 0.43537(8) 0.0300(3) Uani 1 1 d .
C4 0.68595(18) 0.26086(8) 0.45241(10) 0.0379(3) Uani 1 1 d .
C6 0.53081(17) 0.38877(7) 0.42966(8) 0.0302(3) Uani 1 1 d .
C7 0.60004(17) 0.41110(7) 0.34545(8) 0.0310(3) Uani 1 1 d .
C8 0.64616(17) 0.49449(7) 0.34974(8) 0.0309(3) Uani 1 1 d .
C10 0.88348(19) 0.57984(8) 0.33059(11) 0.0433(4) Uani 1 1 d .
C11 0.7852(3) 0.62428(12) 0.25583(16) 0.0768(6) Uani 1 1 d .
C12 1.0600(2) 0.56036(10) 0.31188(13) 0.0572(5) Uani 1 1 d .
C13 0.8929(3) 0.61786(11) 0.41899(15) 0.0710(6) Uani 1 1 d .
C71 0.47160(19) 0.39673(8) 0.26396(9) 0.0395(3) Uani 1 1 d .
C72 0.4965(3) 0.35169(10) 0.20012(10) 0.0570(5) Uani 1 1 d .
C111 0.52686(16) 0.20973(7) 0.63859(9) 0.0313(3) Uani 1 1 d .
C112 0.60115(19) 0.27209(8) 0.68415(10) 0.0391(3) Uani 1 1 d .
C113 0.6328(2) 0.27272(8) 0.77484(10) 0.0426(4) Uani 1 1 d .
C114 0.59200(18) 0.21052(8) 0.82177(9) 0.0381(3) Uani 1 1 d .
C115 0.52049(18) 0.14801(8) 0.77734(9) 0.0374(3) Uani 1 1 d .
C116 0.48682(17) 0.14747(8) 0.68600(9) 0.0342(3) Uani 1 1 d .
C121 0.36576(18) 0.15359(7) 0.49652(8) 0.0338(3) Uani 1 1 d .
C122 0.4110(2) 0.09035(8) 0.45240(9) 0.0439(4) Uani 1 1 d .
C123 0.2861(2) 0.03890(9) 0.41706(10) 0.0519(4) Uani 1 1 d .
C124 0.1177(2) 0.04991(9) 0.42535(10) 0.0494(4) Uani 1 1 d .
C125 0.0722(2) 0.11272(9) 0.46938(10) 0.0442(4) Uani 1 1 d .
C126 0.19555(19) 0.16391(8) 0.50504(9) 0.0363(3) Uani 1 1 d .
H3 0.4469 0.2836 0.3824 0.036 Uiso 1 1 calc R
H6 0.5915 0.4281 0.5425 0.056 Uiso 1 1 calc R
H7 0.7031 0.3816 0.3417 0.037 Uiso 1 1 calc R
H4A 0.7171 0.2424 0.3978 0.045 Uiso 1 1 calc R
H4B 0.7765 0.2932 0.4811 0.045 Uiso 1 1 calc R
H6A 0.4175 0.4110 0.4287 0.036 Uiso 1 1 calc R
H71 0.3675 0.4217 0.2589 0.047 Uiso 1 1 calc R
H112 0.6299 0.3139 0.6531 0.047 Uiso 1 1 calc R
H113 0.6816 0.3150 0.8045 0.051 Uiso 1 1 calc R
H114 0.6127 0.2109 0.8829 0.046 Uiso 1 1 calc R
H115 0.4945 0.1058 0.8087 0.045 Uiso 1 1 calc R
H116 0.4373 0.1052 0.6566 0.041 Uiso 1 1 calc R
H11A 0.7754 0.5952 0.2027 0.115 Uiso 1 1 calc R
H11B 0.8443 0.6705 0.2484 0.115 Uiso 1 1 calc R
H11C 0.6734 0.6354 0.2688 0.115 Uiso 1 1 calc R
H122 0.5245 0.0823 0.4464 0.053 Uiso 1 1 calc R
H123 0.3169 -0.0034 0.3875 0.062 Uiso 1 1 calc R
H124 0.0352 0.0153 0.4015 0.059 Uiso 1 1 calc R
H125 -0.0414 0.1206 0.4751 0.053 Uiso 1 1 calc R
H126 0.1641 0.2058 0.5351 0.044 Uiso 1 1 calc R
H12A 1.1178 0.5298 0.3588 0.086 Uiso 1 1 calc R
H12B 1.1236 0.6059 0.3075 0.086 Uiso 1 1 calc R
H12C 1.0507 0.5330 0.2575 0.086 Uiso 1 1 calc R
H13A 0.7803 0.6321 0.4281 0.106 Uiso 1 1 calc R
H13B 0.9633 0.6620 0.4206 0.106 Uiso 1 1 calc R
H13C 0.9411 0.5836 0.4645 0.106 Uiso 1 1 calc R
H72A 0.5991 0.3258 0.2030 0.068 Uiso 1 1 calc R
H72B 0.4115 0.3455 0.1517 0.068 Uiso 1 1 calc R

loop_
_atom_site_aniso_label
_atom_site_aniso_U_11
_atom_site_aniso_U_22
_atom_site_aniso_U_33
_atom_site_aniso_U_12
_atom_site_aniso_U_13
_atom_site_aniso_U_23
O2 0.0349(5) 0.0291(5) 0.0381(5) 0.0035(4) 0.0134(4) 0.0086(4)
O5 0.0391(6) 0.0442(6) 0.0480(6) 0.0131(4) 0.0176(5) 0.0146(4)
O6 0.0410(6) 0.0386(5) 0.0324(5) -0.0075(4) 0.0079(4) -0.0060(4)
O8 0.0386(6) 0.0328(5) 0.0558(6) 0.0057(4) 0.0181(5) 0.0028(4)
O9 0.0325(5) 0.0272(5) 0.0457(5) -0.0030(4) 0.0139(4) -0.0011(4)
C1 0.0340(7) 0.0283(6) 0.0373(7) 0.0050(5) 0.0103(6) 0.0058(5)
C3 0.0324(7) 0.0317(7) 0.0267(6) -0.0044(5) 0.0066(5) 0.0012(5)
C4 0.0378(8) 0.0329(7) 0.0460(8) 0.0004(6) 0.0160(6) 0.0009(6)
C6 0.0311(7) 0.0297(7) 0.0308(6) -0.0020(5) 0.0078(5) 0.0005(5)
C7 0.0319(7) 0.0289(7) 0.0339(7) -0.0016(5) 0.0104(5) 0.0016(5)
C8 0.0326(7) 0.0309(7) 0.0308(6) 0.0004(5) 0.0102(5) 0.0025(5)
C10 0.0392(8) 0.0289(7) 0.0640(10) -0.0094(6) 0.0150(7) -0.0007(6)
C11 0.0649(13) 0.0587(12) 0.1083(17) -0.0054(10) 0.0184(12) 0.0414(11)
C12 0.0432(9) 0.0520(10) 0.0816(12) -0.0173(7) 0.0258(9) -0.0119(9)
C13 0.0609(12) 0.0564(11) 0.0997(15) -0.0155(9) 0.0256(11) -0.0384(11)
C71 0.0409(8) 0.0435(8) 0.0341(7) -0.0093(6) 0.0062(6) 0.0065(6)
C72 0.0672(12) 0.0676(11) 0.0361(8) -0.0201(9) 0.0084(8) -0.0054(8)
C111 0.0288(7) 0.0288(6) 0.0366(7) 0.0031(5) 0.0061(5) 0.0032(5)
C112 0.0445(8) 0.0289(7) 0.0434(8) -0.0051(6) 0.0048(6) 0.0048(6)
C113 0.0466(9) 0.0351(8) 0.0440(8) -0.0023(6) 0.0005(7) -0.0045(6)
C114 0.0345(8) 0.0463(8) 0.0327(7) 0.0027(6) 0.0032(6) 0.0012(6)
C115 0.0346(8) 0.0392(8) 0.0387(7) -0.0020(6) 0.0069(6) 0.0085(6)
C116 0.0345(7) 0.0302(7) 0.0376(7) -0.0038(5) 0.0048(6) 0.0014(5)
C121 0.0456(8) 0.0292(7) 0.0265(6) 0.0045(6) 0.0056(6) 0.0053(5)
C122 0.0558(10) 0.0367(8) 0.0407(8) 0.0084(7) 0.0119(7) -0.0002(6)
C123 0.0790(13) 0.0341(8) 0.0426(8) 0.0028(8) 0.0094(8) -0.0071(6)
C124 0.0673(11) 0.0387(8) 0.0400(8) -0.0114(7) 0.0017(8) -0.0012(6)
C125 0.0476(9) 0.0439(8) 0.0408(8) -0.0045(7) 0.0054(7) 0.0027(6)
C126 0.0425(8) 0.0330(7) 0.0335(7) -0.0003(6) 0.0061(6) -0.0009(5)

loop_
_atom_type_symbol
_atom_type_description
_atom_type_scat_dispersion_real
_atom_type_scat_dispersion_imag
_atom_type_scat_source
C C 0.0181 0.0091 'International Tables Vol C Tables 4.2.6.8 and 6.1.1.4'
H H 0.0000 0.0000 'International Tables Vol C Tables 4.2.6.8 and 6.1.1.4'
O O 0.0492 0.0322 'International Tables Vol C Tables 4.2.6.8 and 6.1.1.4'

loop_
_geom_angle_atom_site_label_1
_geom_angle_atom_site_label_2
_geom_angle_atom_site_label_3
_geom_angle
C1 O2 C3 107.48(9)
C4 O5 C1 109.04(10)
C6 O6 H6 109.50
C8 O9 C10 122.49(10)
O2 C1 O5 105.91(10)
O2 C1 C111 107.72(10)
O5 C1 C111 108.69(11)
O2 C1 C121 109.88(11)
O5 C1 C121 110.46(11)
C111 C1 C121 113.84(11)
O2 C3 C4 102.44(10)
O2 C3 C6 108.03(10)
C4 C3 C6 115.98(11)
O2 C3 H3 110.00
C4 C3 H3 110.00
C6 C3 H3 110.00
O5 C4 C3 105.08(10)
O5 C4 H4A 110.70
C3 C4 H4A 110.70
O5 C4 H4B 110.70
C3 C4 H4B 110.70
H4A C4 H4B 108.80
O6 C6 C3 111.13(10)
O6 C6 C7 107.55(10)
C3 C6 C7 109.97(10)
O6 C6 H6A 109.40
C3 C6 H6A 109.40
C7 C6 H6A 109.40
C71 C7 C8 109.07(11)
C71 C7 C6 111.93(11)
C8 C7 C6 109.20(10)
C71 C7 H7 108.90
C8 C7 H7 108.90
C6 C7 H7 108.90
O8 C8 O9 125.73(12)
O8 C8 C7 124.07(12)
O9 C8 C7 110.16(11)
O9 C10 C11 109.24(13)
O9 C10 C13 109.49(13)
C11 C10 C13 113.68(17)
O9 C10 C12 101.93(11)
C11 C10 C12 110.97(15)
C13 C10 C12 110.87(14)
C10 C11 H11A 109.50
C10 C11 H11B 109.50
H11A C11 H11B 109.50
C10 C11 H11C 109.50
H11A C11 H11C 109.50
H11B C11 H11C 109.50
C10 C12 H12A 109.50
C10 C12 H12B 109.50
H12A C12 H12B 109.50
C10 C12 H12C 109.50
H12A C12 H12C 109.50
H12B C12 H12C 109.50
C10 C13 H13A 109.50
C10 C13 H13B 109.50
H13A C13 H13B 109.50
C10 C13 H13C 109.50
H13A C13 H13C 109.50
H13B C13 H13C 109.50
C72 C71 C7 124.56(16)
C72 C71 H71 117.70
C7 C71 H71 117.70
C71 C72 H72A 120.00
C71 C72 H72B 120.00
H72A C72 H72B 120.00
C116 C111 C112 118.78(12)
C116 C111 C1 122.26(12)
C112 C111 C1 118.94(12)
C113 C112 C111 120.85(13)
C113 C112 H112 119.60
C111 C112 H112 119.60
C112 C113 C114 120.09(13)
C112 C113 H113 120.00
C114 C113 H113 120.00
C115 C114 C113 119.59(13)
C115 C114 H114 120.20
C113 C114 H114 120.20
C114 C115 C116 120.48(13)
C114 C115 H115 119.80
C116 C115 H115 119.80
C111 C116 C115 120.21(13)
C111 C116 H116 119.90
C115 C116 H116 119.90
C122 C121 C126 118.86(14)
C122 C121 C1 122.40(13)
C126 C121 C1 118.72(12)
C121 C122 C123 119.80(15)
C121 C122 H122 120.10
C123 C122 H122 120.10
C124 C123 C122 120.88(15)
C124 C123 H123 119.60
C122 C123 H123 119.60
C123 C124 C125 119.48(15)
C123 C124 H124 120.30
C125 C124 H124 120.30
C124 C125 C126 120.04(15)
C124 C125 H125 120.00
C126 C125 H125 120.00
C125 C126 C121 120.93(13)
C125 C126 H126 119.50
C121 C126 H126 119.50

loop_
_geom_bond_atom_site_label_1
_geom_bond_atom_site_label_2
_geom_bond_distance
O2 C1 1.4249(15)
O2 C3 1.4274(15)
O5 C4 1.4195(17)
O5 C1 1.4335(16)
O6 C6 1.4218(15)
O6 H6 0.8200
O8 C8 1.2065(16)
O9 C8 1.3301(15)
O9 C10 1.4850(16)
C1 C111 1.5237(18)
C1 C121 1.527(2)
C3 C4 1.5182(19)
C3 C6 1.5215(18)
C3 H3 0.9800
C4 H4A 0.9700
C4 H4B 0.9700
C6 C7 1.5365(17)
C6 H6A 0.9800
C7 C71 1.5090(19)
C7 C8 1.5217(18)
C7 H7 0.9800
C10 C11 1.507(2)
C10 C13 1.510(2)
C10 C12 1.514(2)
C11 H11A 0.9600
C11 H11B 0.9600
C11 H11C 0.9600
C12 H12A 0.9600
C12 H12B 0.9600
C12 H12C 0.9600
C13 H13A 0.9600
C13 H13B 0.9600
C13 H13C 0.9600
C71 C72 1.305(2)
C71 H71 0.9300
C72 H72A 0.9300
C72 H72B 0.9300
C111 C116 1.3869(18)
C111 C112 1.3900(19)
C112 C113 1.379(2)
C112 H112 0.9300
C113 C114 1.384(2)
C113 H113 0.9300
C114 C115 1.377(2)
C114 H114 0.9300
C115 C116 1.3894(19)
C115 H115 0.9300
C116 H116 0.9300
C121 C122 1.387(2)
C121 C126 1.389(2)
C122 C123 1.394(2)
C122 H122 0.9300
C123 C124 1.376(3)
C123 H123 0.9300
C124 C125 1.380(2)
C124 H124 0.9300
C125 C126 1.384(2)
C125 H125 0.9300
C126 H126 0.9300

loop_
_geom_hbond_atom_site_label_D
_geom_hbond_atom_site_label_H
_geom_hbond_atom_site_label_A
_geom_hbond_distance_DH
_geom_hbond_distance_HA
_geom_hbond_distance_DA
_geom_hbond_angle_DHA
_geom_hbond_site_symmetry_A
O6 H6 O8 0.8205(10) 2.0294(11) 2.8489(18) 176.78(6) 3_666

loop_
_geom_torsion_atom_site_label_1
_geom_torsion_atom_site_label_2
_geom_torsion_atom_site_label_3
_geom_torsion_atom_site_label_4
_geom_torsion
C3 O2 C1 O5 26.44(13)
C3 O2 C1 C111 142.61(11)
C3 O2 C1 C121 -92.87(12)
C4 O5 C1 O2 -8.84(14)
C4 O5 C1 C111 -124.34(12)
C4 O5 C1 C121 110.09(12)
C1 O2 C3 C4 -32.17(13)
C1 O2 C3 C6 -155.10(10)
C1 O5 C4 C3 -10.76(14)
O2 C3 C4 O5 26.01(13)
C6 C3 C4 O5 143.41(11)
O2 C3 C6 O6 64.73(13)
C4 C3 C6 O6 -49.51(14)
O2 C3 C6 C7 -176.29(10)
C4 C3 C6 C7 69.46(14)
O6 C6 C7 C71 -168.32(11)
C3 C6 C7 C71 70.54(14)
O6 C6 C7 C8 -47.44(14)
C3 C6 C7 C8 -168.58(11)
C10 O9 C8 O8 -0.1(2)
C10 O9 C8 C7 177.73(11)
C71 C7 C8 O8 68.53(16)
C6 C7 C8 O8 -54.08(17)
C71 C7 C8 O9 -109.33(12)
C6 C7 C8 O9 128.07(11)
C8 O9 C10 C11 -62.90(18)
C8 O9 C10 C13 62.18(18)
C8 O9 C10 C12 179.64(12)
C8 C7 C71 C72 119.06(16)
C6 C7 C71 C72 -120.00(15)
O2 C1 C111 C116 142.93(12)
O5 C1 C111 C116 -102.75(14)
C121 C1 C111 C116 20.82(18)
O2 C1 C111 C112 -38.84(16)
O5 C1 C111 C112 75.48(14)
C121 C1 C111 C112 -160.95(12)
C116 C111 C112 C113 -0.8(2)
C1 C111 C112 C113 -179.08(13)
C111 C112 C113 C114 0.6(2)
C112 C113 C114 C115 0.3(2)
C113 C114 C115 C116 -1.0(2)
C112 C111 C116 C115 0.1(2)
C1 C111 C116 C115 178.36(12)
C114 C115 C116 C111 0.8(2)
O2 C1 C121 C122 129.92(13)
O5 C1 C121 C122 13.43(17)
C111 C1 C121 C122 -109.18(14)
O2 C1 C121 C126 -51.85(15)
O5 C1 C121 C126 -168.35(11)
C111 C1 C121 C126 69.05(15)
C126 C121 C122 C123 0.5(2)
C1 C121 C122 C123 178.70(13)
C121 C122 C123 C124 -0.1(2)
C122 C123 C124 C125 -0.1(2)
C123 C124 C125 C126 -0.2(2)
C124 C125 C126 C121 0.7(2)
C122 C121 C126 C125 -0.8(2)
C1 C121 C126 C125 -179.07(12)
